data_2238072
loop_
_publ_author_name
'Kim, Minwoong'
'Kim, Seung-Joo'

_publ_section_title
;
 Synchrotron powder study of Na~3~V(PO~3~)~3~N
;
_journal_coeditor_code WM2731
_journal_issue 6
_journal_name_full 'Acta Crystallographica Section E'
_journal_page_first i34
_journal_paper_doi 10.1107/S1600536813012427
_journal_volume 69
_journal_year 2013
_chemical_formula_iupac 'Na3 V (P O3)3 N'
_chemical_formula_moiety 'V O9 P3 N, 3Na'
_chemical_formula_structural 'Na3 V (P O3)3 N'
_chemical_formula_sum 'N Na3 O9 P3 V'
_chemical_formula_weight 370.83
_chemical_name_systematic
;
Trisodium vanadium(III) nitridotriphosphate
;
_space_group_IT_number 198
_symmetry_cell_setting cubic
_symmetry_space_group_name_Hall 'P 2ac 2ab 3'
_symmetry_space_group_name_H-M 'P 21 3'
_cell_angle_alpha 90.00000
_cell_angle_beta 90.00000
_cell_angle_gamma 90.00000
_cell_formula_units_Z 4
_cell_length_a 9.44783(5)
_cell_length_b 9.44783(5)
_cell_length_c 9.44783(5)
_cell_measurement_temperature 298
_cell_volume 843.327(8)
_computing_cell_refinement '<i>DICVOL</i> (Boultif & Lou\"er, 2004)'
_computing_data_collection 'local software at 9B HRPD beamline'
_computing_data_reduction 'local software at 9B HRPD beamline'
_computing_molecular_graphics 'DIAMOND (Brandenburg, 1999)'
_computing_publication_material '<i>FULLPROF</i> (Rodriguez-Carvajal, 2001)'
_computing_structure_refinement '<i>FULLPROF</i> (Rodriguez-Carvajal, 2001)'
_computing_structure_solution 'coordinates taken from an isotypic compound'
_diffrn_ambient_temperature 298
_diffrn_measurement_device_type 'Pohang Light Source 9B HRPD Beamline'
_diffrn_radiation_monochromator 'Si 111'
_diffrn_radiation_type synchrotron
_diffrn_radiation_wavelength 1.54740
_exptl_crystal_density_diffrn 2.92
_pd_char_colour green
_pd_char_particle_morphology powder
_pd_meas_2theta_range_inc 0.010001
_pd_meas_2theta_range_max 130.50000
_pd_meas_2theta_range_min 10.06000
_pd_meas_number_of_points 12045
_pd_meas_scan_method step
_pd_proc_2theta_range_inc 0.010001
_pd_proc_2theta_range_max 130.5004
_pd_proc_2theta_range_min 10.0604
_pd_proc_ls_prof_R_factor 0.09109
_pd_proc_ls_prof_wR_expected 0.07494
_pd_proc_ls_prof_wR_factor 0.11896
_pd_proc_wavelength 1.547400
_pd_spec_mounting 'packed powder pellet'
_pd_spec_mount_mode reflection
_pd_spec_shape flat_sheet
_pd_spec_size_axial 20
_pd_spec_size_equat 20
_pd_spec_size_thick 0.5
_refine_diff_density_max 0.470
_refine_diff_density_min -0.500
_refine_ls_goodness_of_fit_all 1.587
_refine_ls_number_parameters 35
_refine_ls_number_reflns 288
_refine_ls_number_restraints 0
_refine_ls_shift/su_max 0.02
_cod_data_source_file wm2731.cif
_cod_data_source_block I
_cod_original_cell_volume 843.326(7)
_cod_database_code 2238072

loop_
_symmetry_equiv_pos_as_xyz
'x, y, z'
'-x+1/2, -y, z+1/2'
'x+1/2, -y+1/2, -z'
'-x, y+1/2, -z+1/2'
'y, z, x'
'-y+1/2, -z, x+1/2'
'y+1/2, -z+1/2, -x'
'-y, z+1/2, -x+1/2'
'z, x, y'
'-z, x+1/2, -y+1/2'
'-z+1/2, -x, y+1/2'
'z+1/2, -x+1/2, -y'

loop_
_atom_site_type_symbol
_atom_site_label
_atom_site_fract_x
_atom_site_fract_y
_atom_site_fract_z
_atom_site_U_iso_or_equiv
_atom_site_adp_type
_atom_site_occupancy
P P1 0.3326(3) 0.0844(3) 0.2446(3) 0.0143(4) Uiso 1.00000
V V1 0.08073(17) -0.08073(17) 0.41927(17) 0.0144(6) Uiso 1.00000
Na Na1 0.0136(3) 0.0136(3) 0.0136(3) 0.0278(18) Uiso 1.00000
Na Na2 0.3913(4) 0.3913(4) 0.3913(4) 0.0171(18) Uiso 1.00000
Na Na3 0.6989(5) 0.1989(5) 0.3011(5) 0.0310(19) Uiso 1.00000
O O1 0.2722(6) -0.0265(6) 0.3479(5) 0.0130(14) Uiso 1.00000
O O2 0.3727(5) 0.0002(6) 0.1109(5) 0.0073(15) Uiso 1.00000
O O3 0.4543(6) 0.1700(6) 0.3106(6) 0.0160(18) Uiso 1.00000
N N1 0.1937(7) 0.1937(7) 0.1937(7) 0.012(3) Uiso 1.00000

loop_
_atom_type_symbol
_atom_type_scat_Cromer_Mann_a1
_atom_type_scat_Cromer_Mann_a2
_atom_type_scat_Cromer_Mann_a3
_atom_type_scat_Cromer_Mann_a4
_atom_type_scat_Cromer_Mann_b1
_atom_type_scat_Cromer_Mann_b2
_atom_type_scat_Cromer_Mann_b3
_atom_type_scat_Cromer_Mann_b4
_atom_type_scat_Cromer_Mann_c
_atom_type_scat_dispersion_real
_atom_type_scat_dispersion_imag
_atom_type_scat_source
p 6.43450 4.17910 1.78000 1.49080 1.90670 27.15700 0.52600 68.16450 1.11490 0.28300 0.43400 International_Tables_for_Crystallography_Vol.C(1991)_Tables_6.1.1.4_and_6.1.1.5
v 10.29710 7.35110 2.07030 2.05710 6.86570 0.43850 26.89380 102.47800 1.21990 0.03500 2.11000 International_Tables_for_Crystallography_Vol.C(1991)_Tables_6.1.1.4_and_6.1.1.5
na 4.76260 3.17360 1.26740 1.11280 3.28500 8.84220 0.31360 129.42400 0.67600 0.12900 0.12400 International_Tables_for_Crystallography_Vol.C(1991)_Tables_6.1.1.4_and_6.1.1.5
o 3.04850 2.28680 1.54630 0.86700 13.27710 5.70110 0.32390 32.90890 0.25080 0.04700 0.03200 International_Tables_for_Crystallography_Vol.C(1991)_Tables_6.1.1.4_and_6.1.1.5
n 12.21260 3.13220 2.01250 1.16630 0.00570 9.89330 28.99750 0.58260 -11.52900 0.02900 0.01800 International_Tables_for_Crystallography_Vol.C(1991)_Tables_6.1.1.4_and_6.1.1.5

loop_
_geom_angle_atom_site_label_1
_geom_angle_atom_site_label_2
_geom_angle_atom_site_label_3
_geom_angle_site_symmetry_1
_geom_angle_site_symmetry_3
_geom_angle
_geom_angle_publ_flag
O3 P1 O2 . . 114.9(6) n
O3 P1 O1 . . 112.2(6) n
O2 P1 O1 . . 105.0(5) n
O3 P1 N1 . . 111.4(6) n
O2 P1 N1 . . 105.4(6) n
O1 P1 N1 . . 107.4(6) n
O1 V1 O1 8_545 11 90.8(4) n
O1 V1 O1 8_545 . 90.8(4) n
O1 V1 O1 11 . 90.8(4) n
O1 V1 O2 8_545 2 176.8(5) n
O1 V1 O2 11 2 92.2(4) n
O1 V1 O2 . 2 90.5(4) n
O1 V1 O2 8_545 10_545 92.2(4) n
O1 V1 O2 11 10_545 90.5(4) n
O1 V1 O2 . 10_545 176.8(5) n
O2 V1 O2 2 10_545 86.5(3) n
O1 V1 O2 8_545 5 90.5(4) n
O1 V1 O2 11 5 176.8(5) n
O1 V1 O2 . 5 92.2(4) n
O2 V1 O2 2 5 86.5(3) n
O2 V1 O2 10_545 5 86.5(3) n

loop_
_geom_bond_atom_site_label_1
_geom_bond_atom_site_label_2
_geom_bond_site_symmetry_2
_geom_bond_distance
_geom_bond_publ_flag
P1 O3 . 1.538(6) n
P1 O2 . 1.540(6) n
P1 O1 . 1.541(6) n
P1 N1 . 1.738(7) n
V1 O1 8_545 1.997(6) n
V1 O1 11 1.997(6) n
V1 O1 . 1.997(6) n
V1 O2 2 2.013(5) n
V1 O2 10_545 2.013(5) n
V1 O2 5 2.013(5) n
Na1 O1 2_554 2.561(6) n
Na1 O1 12_455 2.561(6) n
Na1 O1 8_545 2.561(6) n
Na1 O3 12_455 2.604(6) n
Na1 O3 8_545 2.604(6) n
Na1 O3 2_554 2.604(6) n
Na1 N1 . 2.947(7) n
Na2 O3 9 2.304(7) n
Na2 O3 5 2.304(7) n
Na2 O3 . 2.304(7) n
Na2 O2 11_565 2.456(6) n
Na2 O2 7_556 2.456(6) n
Na2 O2 4_655 2.456(6) n
Na3 O3 . 2.329(7) n
Na3 O3 7_556 2.329(7) n
Na3 O3 10_645 2.329(7) n
Na3 O1 5_655 2.964(7) n
Na3 O1 12 2.964(7) n
Na3 O1 4_655 2.964(7) n
N1 P1 9 1.738(7) no
N1 P1 5 1.738(7) no
